data_4519389
loop_
_publ_author_name
'Navarro, Miquel'
'Alf\'erez, Macarena G.'
'de Sousa, Morgane'
'Miranda-Pizarro, Juan'
'Campos, Jes\'us'

_publ_section_title
;
 Dicoordinate Au(I)--Ethylene Complexes as Hydroamination Catalysts
;
_journal_issue 7
_journal_name_full 'ACS Catalysis'
_journal_page_first 4227
_journal_page_last 4241
_journal_paper_doi 10.1021/acscatal.1c05823
_journal_volume 12
_journal_year 2022
_chemical_formula_sum 'C120 H165 Au3 Cl3 P3'
_chemical_formula_weight 2397.67
_space_group_crystal_system monoclinic
_space_group_IT_number 15
_space_group_name_Hall '-C 2yc'
_space_group_name_H-M_alt 'C 1 2/c 1'
_atom_sites_solution_hydrogens geom
_audit_creation_method SHELXL-2014/7
_cell_angle_alpha 90
_cell_angle_beta 102.216(9)
_cell_angle_gamma 90
_cell_formula_units_Z 8
_cell_length_a 54.233(8)
_cell_length_b 14.371(2)
_cell_length_c 32.268(5)
_cell_measurement_reflns_used 9436
_cell_measurement_temperature 193(2)
_cell_measurement_theta_max 24.88
_cell_measurement_theta_min 2.31
_cell_volume 24580(6)
_computing_cell_refinement 'Bruker SAINT'
_computing_data_collection 'Bruker APEX2'
_computing_data_reduction 'Bruker SAINT A'
_computing_structure_refinement 'SHELXL-2014/7 (Sheldrick, 2014)'
_computing_structure_solution 'SHELXT 2014/5 (Sheldrick, 2014)'
_diffrn_ambient_temperature 193(2)
_diffrn_measured_fraction_theta_full 0.999
_diffrn_measured_fraction_theta_max 0.999
_diffrn_measurement_device_type 'Bruker APEX-II CCD'
_diffrn_measurement_method '\f and \w scans'
_diffrn_radiation_monochromator graphite
_diffrn_radiation_source 'fine-focus sealed tube'
_diffrn_radiation_type MoK\a
_diffrn_radiation_wavelength 0.71073
_diffrn_reflns_av_R_equivalents 0.1138
_diffrn_reflns_av_unetI/netI 0.0831
_diffrn_reflns_Laue_measured_fraction_full 0.999
_diffrn_reflns_Laue_measured_fraction_max 0.999
_diffrn_reflns_limit_h_max 66
_diffrn_reflns_limit_h_min -66
_diffrn_reflns_limit_k_max 17
_diffrn_reflns_limit_k_min -17
_diffrn_reflns_limit_l_max 39
_diffrn_reflns_limit_l_min -39
_diffrn_reflns_number 194519
_diffrn_reflns_point_group_measured_fraction_full 0.999
_diffrn_reflns_point_group_measured_fraction_max 0.999
_diffrn_reflns_theta_full 25.242
_diffrn_reflns_theta_max 25.999
_diffrn_reflns_theta_min 1.291
_exptl_absorpt_coefficient_mu 3.718
_exptl_absorpt_correction_T_max 0.7461
_exptl_absorpt_correction_T_min 0.6011
_exptl_absorpt_correction_type multi-scan
_exptl_absorpt_process_details
; 
 SADABS, Bruker (2006). APEX 2. Version 2.1. Bruker Analytical
 X-ray Solutions, Madison, Wisconsin, USA. 
;
_exptl_crystal_colour colorless
_exptl_crystal_density_diffrn 1.296
_exptl_crystal_description plate
_exptl_crystal_F_000 9744
_exptl_crystal_size_max 0.12
_exptl_crystal_size_mid 0.11
_exptl_crystal_size_min 0.04
_platon_squeeze_details
;
The unit cell contains 12 benzene molecules which have
 been treated as a diffuse contribution to the overall scattering
 without specific atom positions by SQUEEZE/PLATON.'
;
_refine_diff_density_max 2.113
_refine_diff_density_min -2.125
_refine_diff_density_rms 0.178
_refine_ls_extinction_method none
_refine_ls_goodness_of_fit_ref 1.057
_refine_ls_hydrogen_treatment constr
_refine_ls_matrix_type full
_refine_ls_number_parameters 1201
_refine_ls_number_reflns 24156
_refine_ls_number_restraints 18
_refine_ls_restrained_S_all 1.060
_refine_ls_R_factor_all 0.1113
_refine_ls_R_factor_gt 0.0604
_refine_ls_shift/su_max 0.003
_refine_ls_shift/su_mean 0.000
_refine_ls_structure_factor_coef Fsqd
_refine_ls_weighting_details 'w=1/[\s^2^(Fo^2^)+(0.0811P)^2^+242.1748P] where P=(Fo^2^+2Fc^2^)/3'
_refine_ls_weighting_scheme calc
_refine_ls_wR_factor_gt 0.1473
_refine_ls_wR_factor_ref 0.1790
_reflns_Friedel_coverage 0.000
_reflns_number_gt 15217
_reflns_number_total 24156
_reflns_threshold_expression 'I > 2\s(I)'
_cod_data_source_file cs1c05823_si_005.cif
_cod_data_source_block jcm0419a_0m_sq
_cod_original_cell_volume 24579(6)
_cod_original_sg_symbol_H-M 'C 2/c'
_cod_database_code 4519389
_shelx_shelxl_version_number 2014/7
_shelx_space_group_comment
;
The symmetry employed for this shelxl refinement is uniquely defined
by the following loop, which should always be used as a source of
symmetry information in preference to the above space-group names.
They are only intended as comments.
;
_platon_squeeze_void_probe_radius 1.20

loop_
_space_group_symop_operation_xyz
'x, y, z'
'-x, y, -z+1/2'
'x+1/2, y+1/2, z'
'-x+1/2, y+1/2, -z+1/2'
'-x, -y, -z'
'x, -y, z-1/2'
'-x+1/2, -y+1/2, -z'
'x+1/2, -y+1/2, z-1/2'

loop_
_atom_site_label
_atom_site_type_symbol
_atom_site_fract_x
_atom_site_fract_y
_atom_site_fract_z
_atom_site_U_iso_or_equiv
_atom_site_adp_type
_atom_site_occupancy
_atom_site_site_symmetry_order
_atom_site_calc_flag
_atom_site_refinement_flags_posn
_atom_site_refinement_flags_adp
_atom_site_refinement_flags_occupancy
_atom_site_disorder_assembly
_atom_site_disorder_group
Au1 Au 0.96672(2) 0.09969(3) 1.02117(2) 0.03402(11) Uani 1 1 d . . . . .
Au2 Au 0.87150(2) 0.10142(3) 0.26009(2) 0.03715(11) Uani 1 1 d . . . . .
Au3 Au 0.83489(2) 0.30102(3) 0.13755(2) 0.03530(11) Uani 1 1 d . . . . .
Cl1 Cl 0.98006(5) 0.18894(19) 1.08055(8) 0.0557(7) Uani 1 1 d . . . . .
Cl2 Cl 0.90465(5) 0.0117(2) 0.25046(9) 0.0598(7) Uani 1 1 d . . . . .
Cl3 Cl 0.80181(5) 0.39059(19) 0.14767(9) 0.0562(7) Uani 1 1 d . . . . .
P1 P 0.95489(4) 0.00915(16) 0.96389(7) 0.0290(5) Uani 1 1 d . . . . .
P2 P 0.83912(4) 0.19097(16) 0.26770(7) 0.0309(5) Uani 1 1 d . . . . .
P3 P 0.86712(4) 0.21122(16) 0.12880(7) 0.0305(5) Uani 1 1 d . . . . .
C1 C 0.92119(15) 0.0189(6) 0.9374(2) 0.0266(19) Uani 1 1 d . . . . .
C2 C 0.90311(15) -0.0402(6) 0.9491(3) 0.0283(19) Uani 1 1 d . . . . .
C3 C 0.87866(16) -0.0429(6) 0.9243(3) 0.037(2) Uani 1 1 d . . . . .
H3 H 0.8665 -0.0833 0.9320 0.045 Uiso 1 1 calc R U . . .
C4 C 0.87209(18) 0.0119(7) 0.8891(3) 0.043(2) Uani 1 1 d . . . . .
H4 H 0.8557 0.0061 0.8715 0.052 Uiso 1 1 calc R U . . .
C5 C 0.88890(18) 0.0759(7) 0.8787(3) 0.042(2) Uani 1 1 d . . . . .
H5 H 0.8839 0.1152 0.8547 0.051 Uiso 1 1 calc R U . . .
C6 C 0.91356(16) 0.0827(6) 0.9038(3) 0.033(2) Uani 1 1 d . . . . .
C7 C 0.90841(15) -0.1029(6) 0.9873(3) 0.0285(19) Uani 1 1 d . . . . .
C8 C 0.90598(16) -0.1969(6) 0.9834(3) 0.032(2) Uani 1 1 d . . . . .
H8 H 0.8990 -0.2223 0.9563 0.039 Uiso 1 1 calc R U . . .
C9 C 0.91334(18) -0.2575(6) 1.0176(3) 0.035(2) Uani 1 1 d . . . . .
C10 C 0.92274(17) -0.2148(7) 1.0577(3) 0.038(2) Uani 1 1 d . . . . .
H10 H 0.9284 -0.2540 1.0816 0.045 Uiso 1 1 calc R U . . .
C11 C 0.92408(16) -0.1189(6) 1.0639(3) 0.033(2) Uani 1 1 d . . . . .
C12 C 0.91700(16) -0.0622(6) 1.0277(3) 0.033(2) Uani 1 1 d . . . . .
H12 H 0.9180 0.0036 1.0304 0.039 Uiso 1 1 calc R U . . .
C13 C 0.91214(18) -0.3618(7) 1.0125(3) 0.041(2) Uani 1 1 d . . . . .
C14 C 0.9233(3) -0.3906(8) 0.9749(4) 0.075(4) Uani 1 1 d . . . . .
H14A H 0.9127 -0.3663 0.9487 0.112 Uiso 1 1 calc R U . . .
H14B H 0.9239 -0.4586 0.9734 0.112 Uiso 1 1 calc R U . . .
H14C H 0.9404 -0.3654 0.9784 0.112 Uiso 1 1 calc R U . . .
C15 C 0.8839(2) -0.3934(8) 1.0047(6) 0.093(5) Uani 1 1 d . . . . .
H15A H 0.8768 -0.3762 1.0292 0.140 Uiso 1 1 calc R U . . .
H15B H 0.8829 -0.4611 1.0009 0.140 Uiso 1 1 calc R U . . .
H15C H 0.8743 -0.3629 0.9792 0.140 Uiso 1 1 calc R U . . .
C16 C 0.9273(3) -0.4158(8) 1.0511(4) 0.079(4) Uani 1 1 d . . . . .
H16A H 0.9448 -0.3943 1.0573 0.119 Uiso 1 1 calc R U . . .
H16B H 0.9268 -0.4825 1.0446 0.119 Uiso 1 1 calc R U . . .
H16C H 0.9198 -0.4048 1.0757 0.119 Uiso 1 1 calc R U . . .
C17 C 0.93459(18) -0.0774(7) 1.1077(3) 0.039(2) Uani 1 1 d . . . . .
C18 C 0.9256(2) -0.1276(9) 1.1429(3) 0.068(4) Uani 1 1 d . . . . .
H18A H 0.9338 -0.1009 1.1703 0.103 Uiso 1 1 calc R U . . .
H18B H 0.9299 -0.1938 1.1423 0.103 Uiso 1 1 calc R U . . .
H18C H 0.9072 -0.1208 1.1389 0.103 Uiso 1 1 calc R U . . .
C19 C 0.9639(2) -0.0854(9) 1.1160(4) 0.067(3) Uani 1 1 d . . . . .
H19A H 0.9703 -0.0450 1.0962 0.101 Uiso 1 1 calc R U . . .
H19B H 0.9686 -0.1500 1.1119 0.101 Uiso 1 1 calc R U . . .
H19C H 0.9712 -0.0662 1.1452 0.101 Uiso 1 1 calc R U . . .
C20 C 0.9282(2) 0.0242(8) 1.1101(3) 0.056(3) Uani 1 1 d . . . . .
H20A H 0.9374 0.0604 1.0926 0.085 Uiso 1 1 calc R U . . .
H20B H 0.9330 0.0453 1.1396 0.085 Uiso 1 1 calc R U . . .
H20C H 0.9100 0.0330 1.0997 0.085 Uiso 1 1 calc R U . . .
C21 C 0.93060(15) 0.1567(6) 0.8927(3) 0.030(2) Uani 1 1 d . . . . .
C22 C 0.93529(16) 0.1626(6) 0.8523(3) 0.033(2) Uani 1 1 d . . . . .
H22 H 0.9269 0.1209 0.8312 0.040 Uiso 1 1 calc R U . . .
C23 C 0.95174(17) 0.2267(7) 0.8417(3) 0.038(2) Uani 1 1 d . . . . .
C24 C 0.96323(17) 0.2874(6) 0.8735(3) 0.038(2) Uani 1 1 d . . . . .
H24 H 0.9752 0.3307 0.8675 0.046 Uiso 1 1 calc R U . . .
C25 C 0.95778(16) 0.2874(6) 0.9143(3) 0.031(2) Uani 1 1 d . . . . .
C26 C 0.94147(16) 0.2207(6) 0.9229(3) 0.0285(19) Uani 1 1 d . . . . .
H26 H 0.9376 0.2186 0.9503 0.034 Uiso 1 1 calc R U . . .
C27 C 0.9580(2) 0.2295(8) 0.7974(3) 0.053(3) Uani 1 1 d . . . . .
C28 C 0.9684(3) 0.1303(11) 0.7881(4) 0.094(5) Uani 1 1 d . . . . .
H28A H 0.9698 0.1270 0.7584 0.142 Uiso 1 1 calc R U . . .
H28B H 0.9568 0.0820 0.7938 0.142 Uiso 1 1 calc R U . . .
H28C H 0.9850 0.1206 0.8065 0.142 Uiso 1 1 calc R U . . .
C29 C 0.9332(3) 0.2387(13) 0.7655(4) 0.099(5) Uani 1 1 d . . . . .
H29A H 0.9267 0.3020 0.7666 0.148 Uiso 1 1 calc R U . . .
H29B H 0.9211 0.1939 0.7722 0.148 Uiso 1 1 calc R U . . .
H29C H 0.9360 0.2264 0.7369 0.148 Uiso 1 1 calc R U . . .
C30 C 0.9758(4) 0.3026(13) 0.7921(5) 0.158(10) Uani 1 1 d . . . . .
H30A H 0.9789 0.3000 0.7632 0.237 Uiso 1 1 calc R U . . .
H30B H 0.9917 0.2935 0.8126 0.237 Uiso 1 1 calc R U . . .
H30C H 0.9687 0.3635 0.7968 0.237 Uiso 1 1 calc R U . . .
C31 C 0.97146(18) 0.3572(6) 0.9479(3) 0.042(2) Uani 1 1 d . . . . .
C32 C 0.9591(2) 0.3621(7) 0.9864(3) 0.050(3) Uani 1 1 d . . . . .
H32A H 0.9409 0.3720 0.9767 0.076 Uiso 1 1 calc R U . . .
H32B H 0.9664 0.4137 1.0047 0.076 Uiso 1 1 calc R U . . .
H32C H 0.9620 0.3035 1.0022 0.076 Uiso 1 1 calc R U . . .
C33 C 0.9987(2) 0.3230(10) 0.9642(4) 0.081(4) Uani 1 1 d . . . . .
H33A H 1.0077 0.3667 0.9854 0.121 Uiso 1 1 calc R U . . .
H33B H 1.0073 0.3192 0.9405 0.121 Uiso 1 1 calc R U . . .
H33C H 0.9984 0.2613 0.9770 0.121 Uiso 1 1 calc R U . . .
C34 C 0.9707(2) 0.4551(7) 0.9293(4) 0.063(3) Uani 1 1 d . . . . .
H34A H 0.9532 0.4733 0.9181 0.094 Uiso 1 1 calc R U . . .
H34B H 0.9801 0.4560 0.9065 0.094 Uiso 1 1 calc R U . . .
H34C H 0.9785 0.4989 0.9516 0.094 Uiso 1 1 calc R U . . .
C35 C 0.97322(17) 0.0264(7) 0.9235(3) 0.040(2) Uani 1 1 d . . . . .
H35A H 0.9641 0.0004 0.8966 0.060 Uiso 1 1 calc R U . . .
H35B H 0.9895 -0.0049 0.9321 0.060 Uiso 1 1 calc R U . . .
H35C H 0.9759 0.0931 0.9201 0.060 Uiso 1 1 calc R U . . .
C36 C 0.96214(17) -0.1133(6) 0.9760(3) 0.038(2) Uani 1 1 d . . . . .
H36A H 0.9547 -0.1515 0.9514 0.058 Uiso 1 1 calc R U . . .
H36B H 0.9552 -0.1320 1.0004 0.058 Uiso 1 1 calc R U . . .
H36C H 0.9805 -0.1221 0.9826 0.058 Uiso 1 1 calc R U . . .
C37 C 0.82953(16) 0.1780(6) 0.3190(3) 0.030(2) Uani 1 1 d . . . . .
C38 C 0.83973(17) 0.2383(6) 0.3536(3) 0.035(2) Uani 1 1 d . . . . .
C39 C 0.82912(18) 0.2354(7) 0.3894(3) 0.043(2) Uani 1 1 d . . . . .
H39 H 0.8357 0.2753 0.4126 0.051 Uiso 1 1 calc R U . . .
C40 C 0.80988(19) 0.1781(8) 0.3924(3) 0.049(3) Uani 1 1 d . . . . .
H40 H 0.8025 0.1810 0.4166 0.059 Uiso 1 1 calc R U . . .
C41 C 0.80051(18) 0.1131(7) 0.3594(3) 0.043(2) Uani 1 1 d . . . . .
H41 H 0.7875 0.0706 0.3620 0.052 Uiso 1 1 calc R U . . .
C42 C 0.81082(17) 0.1132(6) 0.3233(3) 0.035(2) Uani 1 1 d . . . . .
C43 C 0.86210(16) 0.2979(6) 0.3543(3) 0.032(2) Uani 1 1 d . . . . .
C44 C 0.85985(17) 0.3937(6) 0.3577(3) 0.037(2) Uani 1 1 d . . . . .
H44 H 0.8445 0.4190 0.3623 0.044 Uiso 1 1 calc R U . . .
C45 C 0.87950(17) 0.4536(7) 0.3547(3) 0.037(2) Uani 1 1 d . . . . .
C46 C 0.90229(17) 0.4133(6) 0.3498(3) 0.036(2) Uani 1 1 d . . . . .
H46 H 0.9160 0.4527 0.3478 0.044 Uiso 1 1 calc R U . . .
C47 C 0.90538(16) 0.3157(7) 0.3480(3) 0.034(2) Uani 1 1 d . . . . .
C48 C 0.88458(16) 0.2595(6) 0.3496(3) 0.034(2) Uani 1 1 d . . . . .
H48 H 0.8860 0.1939 0.3474 0.040 Uiso 1 1 calc R U . . .
C49 C 0.87650(19) 0.5603(7) 0.3573(3) 0.048(3) Uani 1 1 d . . . . .
C50 C 0.8800(3) 0.5904(9) 0.4032(4) 0.095(5) Uani 1 1 d . . . . .
H50A H 0.8980 0.5940 0.4159 0.142 Uiso 1 1 calc R U . . .
H50B H 0.8719 0.5452 0.4187 0.142 Uiso 1 1 calc R U . . .
H50C H 0.8723 0.6517 0.4045 0.142 Uiso 1 1 calc R U . . .
C51 C 0.8502(2) 0.5900(8) 0.3334(5) 0.080(4) Uani 1 1 d . . . . .
H51A H 0.8374 0.5574 0.3452 0.121 Uiso 1 1 calc R U . . .
H51B H 0.8481 0.5743 0.3034 0.121 Uiso 1 1 calc R U . . .
H51C H 0.8483 0.6573 0.3365 0.121 Uiso 1 1 calc R U . . .
C52 C 0.8958(2) 0.6122(8) 0.3364(5) 0.079(4) Uani 1 1 d . . . . .
H52A H 0.8927 0.6794 0.3370 0.119 Uiso 1 1 calc R U . . .
H52B H 0.8938 0.5915 0.3069 0.119 Uiso 1 1 calc R U . . .
H52C H 0.9129 0.5985 0.3520 0.119 Uiso 1 1 calc R U . . .
C53 C 0.93080(17) 0.2757(7) 0.3421(3) 0.043(2) Uani 1 1 d . . . . .
C54 C 0.9527(2) 0.3225(11) 0.3721(5) 0.083(4) Uani 1 1 d . . . . .
H54A H 0.9510 0.3136 0.4014 0.125 Uiso 1 1 calc R U . . .
H54B H 0.9527 0.3892 0.3658 0.125 Uiso 1 1 calc R U . . .
H54C H 0.9686 0.2948 0.3684 0.125 Uiso 1 1 calc R U . . .
C55 C 0.9327(2) 0.1716(7) 0.3501(4) 0.055(3) Uani 1 1 d . . . . .
H55A H 0.9495 0.1499 0.3483 0.082 Uiso 1 1 calc R U . . .
H55B H 0.9200 0.1394 0.3288 0.082 Uiso 1 1 calc R U . . .
H55C H 0.9297 0.1583 0.3785 0.082 Uiso 1 1 calc R U . . .
C56 C 0.9326(3) 0.2929(9) 0.2952(4) 0.076(4) Uani 1 1 d . . . . .
H56A H 0.9493 0.2742 0.2912 0.114 Uiso 1 1 calc R U . . .
H56B H 0.9299 0.3591 0.2885 0.114 Uiso 1 1 calc R U . . .
H56C H 0.9196 0.2562 0.2764 0.114 Uiso 1 1 calc R U . . .
C57 C 0.80096(17) 0.0393(6) 0.2912(3) 0.032(2) Uani 1 1 d . . . . .
C58 C 0.77494(17) 0.0333(7) 0.2749(3) 0.039(2) Uani 1 1 d . . . . .
H58 H 0.7638 0.0752 0.2845 0.047 Uiso 1 1 calc R U . . .
C59 C 0.76529(18) -0.0331(7) 0.2447(3) 0.044(3) Uani 1 1 d . . . . .
C60 C 0.78181(18) -0.0950(7) 0.2323(3) 0.044(2) Uani 1 1 d . . . . .
H60 H 0.7753 -0.1394 0.2110 0.053 Uiso 1 1 calc R U . . .
C61 C 0.80779(18) -0.0952(6) 0.2500(3) 0.036(2) Uani 1 1 d . . . . .
C62 C 0.81680(17) -0.0261(6) 0.2791(3) 0.033(2) Uani 1 1 d . . . . .
H62 H 0.8343 -0.0235 0.2912 0.040 Uiso 1 1 calc R U . . .
C63 C 0.7371(2) -0.0377(14) 0.2260(4) 0.103(3) Uani 1 1 d . U . . .
C64 C 0.7211(2) -0.0166(13) 0.2569(4) 0.109(5) Uani 1 1 d . U . . .
H64A H 0.7278 0.0380 0.2738 0.163 Uiso 1 1 calc R U . . .
H64B H 0.7038 -0.0036 0.2415 0.163 Uiso 1 1 calc R U . . .
H64C H 0.7210 -0.0701 0.2757 0.163 Uiso 1 1 calc R U . . .
C65 C 0.7315(4) 0.0380(19) 0.1932(7) 0.181(5) Uani 1 1 d . U . . .
H65A H 0.7365 0.0983 0.2066 0.271 Uiso 1 1 calc R U . . .
H65B H 0.7409 0.0263 0.1709 0.271 Uiso 1 1 calc R U . . .
H65C H 0.7134 0.0388 0.1808 0.271 Uiso 1 1 calc R U . . .
C66 C 0.7286(3) -0.1156(18) 0.2005(7) 0.178(5) Uani 1 1 d . U . . .
H66A H 0.7398 -0.1265 0.1808 0.267 Uiso 1 1 calc R U . . .
H66B H 0.7286 -0.1705 0.2185 0.267 Uiso 1 1 calc R U . . .
H66C H 0.7114 -0.1040 0.1844 0.267 Uiso 1 1 calc R U . . .
C67 C 0.8252(2) -0.1657(7) 0.2348(3) 0.049(3) Uani 1 1 d . . . . .
C68 C 0.8512(2) -0.1702(8) 0.2649(4) 0.061(3) Uani 1 1 d . . . . .
H68A H 0.8599 -0.1107 0.2643 0.091 Uiso 1 1 calc R U . . .
H68B H 0.8611 -0.2201 0.2558 0.091 Uiso 1 1 calc R U . . .
H68C H 0.8490 -0.1829 0.2938 0.091 Uiso 1 1 calc R U . . .
C69 C 0.8285(3) -0.1380(11) 0.1910(4) 0.094(5) Uani 1 1 d . . . . .
H69A H 0.8119 -0.1359 0.1716 0.141 Uiso 1 1 calc R U . . .
H69B H 0.8392 -0.1837 0.1808 0.141 Uiso 1 1 calc R U . . .
H69C H 0.8364 -0.0765 0.1924 0.141 Uiso 1 1 calc R U . . .
C70 C 0.8134(2) -0.2649(8) 0.2339(4) 0.074(4) Uani 1 1 d . . . . .
H70A H 0.8110 -0.2810 0.2622 0.111 Uiso 1 1 calc R U . . .
H70B H 0.8248 -0.3102 0.2251 0.111 Uiso 1 1 calc R U . . .
H70C H 0.7971 -0.2660 0.2137 0.111 Uiso 1 1 calc R U . . .
C71 C 0.81090(18) 0.1742(7) 0.2255(3) 0.046(3) Uani 1 1 d . . . . .
H71A H 0.7967 0.2076 0.2328 0.069 Uiso 1 1 calc R U . . .
H71B H 0.8069 0.1077 0.2225 0.069 Uiso 1 1 calc R U . . .
H71C H 0.8141 0.1982 0.1987 0.069 Uiso 1 1 calc R U . . .
C72 C 0.84495(19) 0.3141(6) 0.2597(3) 0.041(2) Uani 1 1 d . . . . .
H72A H 0.8316 0.3515 0.2679 0.061 Uiso 1 1 calc R U . . .
H72B H 0.8450 0.3252 0.2298 0.061 Uiso 1 1 calc R U . . .
H72C H 0.8613 0.3318 0.2772 0.061 Uiso 1 1 calc R U . . .
C73 C 0.87523(16) 0.2227(6) 0.0763(3) 0.029(2) Uani 1 1 d . . . . .
C74 C 0.89323(16) 0.2892(6) 0.0696(3) 0.032(2) Uani 1 1 d . . . . .
C75 C 0.90184(18) 0.2875(6) 0.0317(3) 0.040(2) Uani 1 1 d . . . . .
H75 H 0.9141 0.3317 0.0274 0.048 Uiso 1 1 calc R U . . .
C76 C 0.89301(19) 0.2233(7) 0.0005(3) 0.045(3) Uani 1 1 d . . . . .
H76 H 0.8998 0.2211 -0.0242 0.054 Uiso 1 1 calc R U . . .
C77 C 0.87427(17) 0.1620(6) 0.0053(3) 0.035(2) Uani 1 1 d . . . . .
H77 H 0.8680 0.1186 -0.0166 0.042 Uiso 1 1 calc R U . . .
C78 C 0.86439(16) 0.1632(6) 0.0422(3) 0.0289(19) Uani 1 1 d . . . . .
C79 C 0.84308(16) 0.0984(7) 0.0443(3) 0.034(2) Uani 1 1 d . . . . .
C80 C 0.84619(16) 0.0037(6) 0.0424(3) 0.0304(19) Uani 1 1 d . . . . .
H80 H 0.8614 -0.0207 0.0367 0.036 Uiso 1 1 calc R U . . .
C81 C 0.82720(17) -0.0569(7) 0.0486(3) 0.036(2) Uani 1 1 d . . . . .
C82 C 0.80475(16) -0.0183(6) 0.0547(3) 0.035(2) Uani 1 1 d . . . . .
H82 H 0.7917 -0.0592 0.0589 0.042 Uiso 1 1 calc R U . . .
C83 C 0.80039(17) 0.0768(6) 0.0549(3) 0.035(2) Uani 1 1 d . . . . .
C84 C 0.82019(16) 0.1364(7) 0.0500(3) 0.033(2) Uani 1 1 d . . . . .
H84 H 0.8181 0.2020 0.0505 0.040 Uiso 1 1 calc R U . . .
C85 C 0.83240(18) -0.1631(7) 0.0488(3) 0.039(2) Uani 1 1 d . . . . .
C86 C 0.8571(2) -0.1851(8) 0.0812(4) 0.057(3) Uani 1 1 d . . . . .
H86A H 0.8603 -0.2522 0.0815 0.086 Uiso 1 1 calc R U . . .
H86B H 0.8555 -0.1648 0.1095 0.086 Uiso 1 1 calc R U . . .
H86C H 0.8712 -0.1521 0.0730 0.086 Uiso 1 1 calc R U . . .
C87 C 0.8355(3) -0.1939(8) 0.0053(4) 0.070(4) Uani 1 1 d . . . . .
H87A H 0.8375 -0.2617 0.0050 0.104 Uiso 1 1 calc R U . . .
H87B H 0.8504 -0.1640 -0.0014 0.104 Uiso 1 1 calc R U . . .
H87C H 0.8205 -0.1761 -0.0159 0.104 Uiso 1 1 calc R U . . .
C88 C 0.8115(2) -0.2192(8) 0.0626(4) 0.066(3) Uani 1 1 d . . . . .
H88A H 0.7961 -0.2168 0.0403 0.099 Uiso 1 1 calc R U . . .
H88B H 0.8080 -0.1926 0.0888 0.099 Uiso 1 1 calc R U . . .
H88C H 0.8169 -0.2840 0.0676 0.099 Uiso 1 1 calc R U . . .
C89 C 0.77499(18) 0.1157(7) 0.0616(3) 0.046(3) Uani 1 1 d . . . . .
C90 C 0.75337(19) 0.0655(9) 0.0305(4) 0.067(4) Uani 1 1 d . . . . .
H90A H 0.7536 -0.0009 0.0376 0.100 Uiso 1 1 calc R U . . .
H90B H 0.7557 0.0730 0.0014 0.100 Uiso 1 1 calc R U . . .
H90C H 0.7371 0.0925 0.0329 0.100 Uiso 1 1 calc R U . . .
C91 C 0.77221(19) 0.2184(8) 0.0526(4) 0.061(3) Uani 1 1 d . . . . .
H91A H 0.7555 0.2391 0.0560 0.092 Uiso 1 1 calc R U . . .
H91B H 0.7740 0.2306 0.0235 0.092 Uiso 1 1 calc R U . . .
H91C H 0.7853 0.2523 0.0725 0.092 Uiso 1 1 calc R U . . .
C92 C 0.7728(2) 0.0972(11) 0.1066(4) 0.082(4) Uani 1 1 d . . . . .
H92A H 0.7860 0.1313 0.1261 0.122 Uiso 1 1 calc R U . . .
H92B H 0.7747 0.0304 0.1125 0.122 Uiso 1 1 calc R U . . .
H92C H 0.7562 0.1178 0.1105 0.122 Uiso 1 1 calc R U . . .
C93 C 0.90346(17) 0.3625(6) 0.1012(3) 0.032(2) Uani 1 1 d . . . . .
C94 C 0.92884(17) 0.3696(6) 0.1181(3) 0.037(2) Uani 1 1 d . . . . .
H94 H 0.9401 0.3292 0.1078 0.045 Uiso 1 1 calc R U . . .
C95 C 0.93871(18) 0.4328(7) 0.1493(3) 0.038(2) Uani 1 1 d . . . . .
C96 C 0.92173(17) 0.4910(6) 0.1623(3) 0.038(2) Uani 1 1 d . . . . .
H96 H 0.9281 0.5339 0.1844 0.045 Uiso 1 1 calc R U . . .
C97 C 0.89584(17) 0.4918(6) 0.1454(3) 0.034(2) Uani 1 1 d . . . . .
C98 C 0.88710(17) 0.4264(6) 0.1141(3) 0.033(2) Uani 1 1 d . . . . .
H98 H 0.8697 0.4250 0.1011 0.040 Uiso 1 1 calc R U . . .
C99 C 0.96726(19) 0.4365(8) 0.1676(3) 0.050(3) Uani 1 1 d . . . . .
C100 C 0.9753(3) 0.3454(11) 0.1896(5) 0.101(5) Uani 1 1 d . . . . .
H10A H 0.9674 0.2938 0.1718 0.152 Uiso 1 1 calc R U . . .
H10B H 0.9701 0.3439 0.2169 0.152 Uiso 1 1 calc R U . . .
H10C H 0.9937 0.3395 0.1944 0.152 Uiso 1 1 calc R U . . .
C101 C 0.9809(2) 0.4477(12) 0.1334(4) 0.085(4) Uani 1 1 d . . . . .
H10D H 0.9991 0.4494 0.1454 0.128 Uiso 1 1 calc R U . . .
H10E H 0.9757 0.5060 0.1183 0.128 Uiso 1 1 calc R U . . .
H10F H 0.9771 0.3953 0.1137 0.128 Uiso 1 1 calc R U . . .
C102 C 0.9745(3) 0.5127(13) 0.2001(6) 0.132(8) Uani 1 1 d . . . . .
H10G H 0.9929 0.5139 0.2099 0.198 Uiso 1 1 calc R U . . .
H10H H 0.9665 0.5010 0.2242 0.198 Uiso 1 1 calc R U . . .
H10I H 0.9687 0.5728 0.1873 0.198 Uiso 1 1 calc R U . . .
C103 C 0.8784(2) 0.5594(7) 0.1621(3) 0.043(2) Uani 1 1 d . . . . .
C104 C 0.8901(2) 0.6583(8) 0.1673(4) 0.067(3) Uani 1 1 d . . . . .
H10J H 0.9060 0.6565 0.1882 0.100 Uiso 1 1 calc R U . . .
H10K H 0.8784 0.7012 0.1769 0.100 Uiso 1 1 calc R U . . .
H10L H 0.8932 0.6796 0.1400 0.100 Uiso 1 1 calc R U . . .
C105 C 0.8526(2) 0.5667(8) 0.1315(4) 0.055(3) Uani 1 1 d . . . . .
H10M H 0.8431 0.5092 0.1326 0.083 Uiso 1 1 calc R U . . .
H10N H 0.8551 0.5764 0.1026 0.083 Uiso 1 1 calc R U . . .
H10O H 0.8432 0.6194 0.1397 0.083 Uiso 1 1 calc R U . . .
C106 C 0.8742(3) 0.5232(9) 0.2046(4) 0.079(4) Uani 1 1 d . . . . .
H10P H 0.8622 0.5635 0.2148 0.119 Uiso 1 1 calc R U . . .
H10Q H 0.8903 0.5231 0.2253 0.119 Uiso 1 1 calc R U . . .
H10R H 0.8675 0.4597 0.2011 0.119 Uiso 1 1 calc R U . . .
C107 C 0.89610(17) 0.2289(7) 0.1687(3) 0.037(2) Uani 1 1 d . . . . .
H10S H 0.8947 0.1971 0.1949 0.056 Uiso 1 1 calc R U . . .
H10T H 0.8987 0.2956 0.1742 0.056 Uiso 1 1 calc R U . . .
H10U H 0.9104 0.2034 0.1583 0.056 Uiso 1 1 calc R U . . .
C108 C 0.86166(18) 0.0893(7) 0.1390(3) 0.039(2) Uani 1 1 d . . . . .
H10V H 0.8745 0.0510 0.1298 0.059 Uiso 1 1 calc R U . . .
H10W H 0.8449 0.0710 0.1232 0.059 Uiso 1 1 calc R U . . .
H10Y H 0.8627 0.0801 0.1694 0.059 Uiso 1 1 calc R U . . .
C109 C 0.6879(4) 0.0936(15) 0.0635(7) 0.123(7) Uani 1 1 d . . . . .
H109 H 0.6904 0.1281 0.0892 0.147 Uiso 1 1 calc R U . . .
C110 C 0.6920(4) 0.0007(16) 0.0641(7) 0.117(6) Uani 1 1 d . . . . .
H110 H 0.6963 -0.0301 0.0907 0.141 Uiso 1 1 calc R U . . .
C111 C 0.6902(3) -0.0496(11) 0.0282(8) 0.107(6) Uani 1 1 d . . . . .
H111 H 0.6937 -0.1145 0.0301 0.128 Uiso 1 1 calc R U . . .
C112 C 0.6834(4) -0.0081(15) -0.0109(7) 0.130(7) Uani 1 1 d . . . . .
H112 H 0.6829 -0.0425 -0.0362 0.156 Uiso 1 1 calc R U . . .
C113 C 0.6773(3) 0.0838(14) -0.0121(7) 0.121(7) Uani 1 1 d . . . . .
H113 H 0.6711 0.1123 -0.0389 0.145 Uiso 1 1 calc R U . . .
C114 C 0.6798(3) 0.1378(14) 0.0245(7) 0.112(6) Uani 1 1 d . . . . .
H114 H 0.6762 0.2025 0.0229 0.134 Uiso 1 1 calc R U . . .
C115 C 0.7304(3) 0.1318(15) 0.3801(6) 0.104(5) Uani 1 1 d . . . . .
H115 H 0.7209 0.0959 0.3575 0.124 Uiso 1 1 calc R U . . .
C116 C 0.7362(4) 0.0987(12) 0.4204(7) 0.103(5) Uani 1 1 d . . . . .
H116 H 0.7303 0.0388 0.4263 0.124 Uiso 1 1 calc R U . . .
C117 C 0.7503(4) 0.1491(14) 0.4528(5) 0.104(6) Uani 1 1 d . . . . .
H117 H 0.7551 0.1225 0.4803 0.125 Uiso 1 1 calc R U . . .
C118 C 0.7574(2) 0.2364(12) 0.4459(5) 0.079(4) Uani 1 1 d . . . . .
H118 H 0.7665 0.2717 0.4691 0.095 Uiso 1 1 calc R U . . .
C119 C 0.7519(3) 0.2752(11) 0.4070(5) 0.079(4) Uani 1 1 d . . . . .
H119 H 0.7566 0.3375 0.4027 0.095 Uiso 1 1 calc R U . . .
C120 C 0.7391(3) 0.2209(17) 0.3731(6) 0.123(7) Uani 1 1 d . . . . .
H120 H 0.7362 0.2449 0.3451 0.147 Uiso 1 1 calc R U . . .

loop_
_atom_site_aniso_label
_atom_site_aniso_U_11
_atom_site_aniso_U_22
_atom_site_aniso_U_33
_atom_site_aniso_U_23
_atom_site_aniso_U_13
_atom_site_aniso_U_12
Au1 0.02613(19) 0.0404(2) 0.0304(2) 0.00214(16) -0.00564(14) -0.00047(15)
Au2 0.0384(2) 0.0461(2) 0.02600(19) 0.00020(17) 0.00467(15) -0.00213(17)
Au3 0.0356(2) 0.0433(2) 0.02657(19) -0.00016(17) 0.00569(15) -0.00127(17)
Cl1 0.0621(18) 0.0581(17) 0.0397(14) -0.0119(13) -0.0058(12) -0.0045(13)
Cl2 0.0513(17) 0.0691(19) 0.0591(17) -0.0043(15) 0.0123(14) 0.0147(14)
Cl3 0.0455(16) 0.0623(17) 0.0623(18) -0.0049(14) 0.0146(13) 0.0095(13)
P1 0.0231(12) 0.0333(12) 0.0276(12) 0.0051(10) -0.0013(9) 0.0026(10)
P2 0.0338(13) 0.0366(13) 0.0193(11) 0.0023(10) -0.0009(9) -0.0049(10)
P3 0.0320(13) 0.0377(13) 0.0199(11) 0.0017(10) 0.0012(9) -0.0025(10)
C1 0.029(5) 0.027(5) 0.019(4) -0.001(4) -0.006(3) 0.001(4)
C2 0.023(5) 0.030(5) 0.029(5) -0.001(4) 0.000(4) -0.001(4)
C3 0.025(5) 0.041(5) 0.041(6) 0.006(5) -0.004(4) -0.004(4)
C4 0.030(5) 0.055(6) 0.037(5) 0.004(5) -0.011(4) -0.004(5)
C5 0.038(6) 0.051(6) 0.030(5) 0.009(5) -0.011(4) -0.001(5)
C6 0.027(5) 0.039(5) 0.030(5) 0.002(4) -0.003(4) 0.002(4)
C7 0.023(4) 0.038(5) 0.024(4) 0.004(4) 0.003(4) -0.001(4)
C8 0.026(5) 0.032(5) 0.037(5) -0.003(4) 0.001(4) -0.002(4)
C9 0.043(6) 0.029(5) 0.032(5) 0.005(4) 0.009(4) 0.003(4)
C10 0.034(5) 0.048(6) 0.028(5) 0.008(4) 0.000(4) 0.001(4)
C11 0.028(5) 0.039(6) 0.027(5) 0.006(4) -0.002(4) -0.005(4)
C12 0.027(5) 0.035(5) 0.035(5) -0.001(4) 0.004(4) -0.003(4)
C13 0.044(6) 0.040(5) 0.038(6) 0.003(5) 0.009(5) 0.002(5)
C14 0.106(11) 0.042(7) 0.080(9) 0.003(6) 0.028(8) 0.009(7)
C15 0.061(9) 0.047(8) 0.166(16) -0.020(9) 0.012(9) -0.011(6)
C16 0.120(12) 0.044(7) 0.072(9) 0.007(6) 0.017(9) 0.009(7)
C17 0.038(6) 0.049(6) 0.024(5) 0.001(4) -0.009(4) -0.011(4)
C18 0.091(10) 0.077(9) 0.033(6) 0.002(6) 0.002(6) -0.035(7)
C19 0.049(7) 0.081(9) 0.059(8) -0.012(7) -0.015(6) -0.004(6)
C20 0.061(7) 0.067(8) 0.037(6) -0.017(6) 0.001(5) 0.009(6)
C21 0.021(5) 0.034(5) 0.031(5) 0.000(4) 0.000(4) 0.004(4)
C22 0.032(5) 0.037(5) 0.025(5) 0.007(4) -0.008(4) 0.001(4)
C23 0.036(5) 0.047(6) 0.028(5) 0.015(4) 0.002(4) 0.002(4)
C24 0.034(5) 0.042(6) 0.037(5) 0.012(5) 0.002(4) -0.004(4)
C25 0.027(5) 0.031(5) 0.034(5) 0.007(4) 0.004(4) 0.008(4)
C26 0.031(5) 0.032(5) 0.022(4) 0.006(4) 0.003(4) 0.003(4)
C27 0.053(7) 0.073(8) 0.032(6) 0.015(5) 0.006(5) 0.006(6)
C28 0.088(11) 0.140(14) 0.062(9) -0.002(9) 0.030(8) 0.020(10)
C29 0.108(12) 0.159(15) 0.024(6) 0.015(8) 0.002(7) 0.030(11)
C30 0.25(2) 0.179(19) 0.071(11) -0.028(12) 0.083(14) -0.144(18)
C31 0.044(6) 0.029(5) 0.050(6) 0.000(5) 0.003(5) -0.004(4)
C32 0.060(7) 0.046(6) 0.046(6) -0.005(5) 0.014(5) -0.001(5)
C33 0.036(7) 0.098(10) 0.094(10) -0.042(8) -0.017(6) 0.008(6)
C34 0.089(9) 0.046(7) 0.058(7) -0.006(6) 0.029(7) -0.016(6)
C35 0.026(5) 0.054(6) 0.039(5) 0.010(5) 0.007(4) 0.009(4)
C36 0.031(5) 0.041(6) 0.040(6) 0.004(4) 0.001(4) 0.006(4)
C37 0.030(5) 0.036(5) 0.022(4) 0.002(4) 0.000(4) 0.005(4)
C38 0.029(5) 0.039(5) 0.033(5) -0.003(4) -0.001(4) 0.005(4)
C39 0.044(6) 0.057(6) 0.024(5) -0.016(5) -0.002(4) -0.010(5)
C40 0.039(6) 0.077(8) 0.032(5) -0.010(5) 0.008(5) -0.010(5)
C41 0.034(6) 0.066(7) 0.029(5) -0.003(5) 0.005(4) -0.005(5)
C42 0.037(5) 0.037(5) 0.026(5) 0.007(4) -0.002(4) -0.001(4)
C43 0.031(5) 0.042(5) 0.019(4) 0.000(4) -0.005(4) -0.004(4)
C44 0.032(5) 0.039(5) 0.038(5) -0.009(5) 0.002(4) -0.001(4)
C45 0.033(5) 0.043(6) 0.028(5) -0.007(4) -0.009(4) 0.000(4)
C46 0.031(5) 0.040(6) 0.032(5) -0.005(4) -0.006(4) -0.008(4)
C47 0.029(5) 0.052(6) 0.018(4) -0.006(4) -0.004(4) -0.005(4)
C48 0.033(5) 0.035(5) 0.028(5) -0.006(4) -0.006(4) -0.001(4)
C49 0.040(6) 0.042(6) 0.052(7) -0.008(5) -0.013(5) -0.002(5)
C50 0.145(15) 0.053(8) 0.075(10) -0.025(7) -0.001(9) 0.021(8)
C51 0.054(8) 0.049(7) 0.124(13) 0.005(8) -0.012(8) 0.007(6)
C52 0.072(9) 0.041(7) 0.122(12) 0.004(7) 0.015(9) -0.017(6)
C53 0.029(5) 0.049(6) 0.048(6) -0.008(5) 0.003(5) 0.001(4)
C54 0.038(7) 0.108(11) 0.100(11) -0.041(9) 0.006(7) -0.003(7)
C55 0.041(6) 0.062(7) 0.056(7) -0.003(6) 0.000(5) 0.011(5)
C56 0.088(10) 0.080(9) 0.069(9) 0.014(7) 0.036(8) 0.030(8)
C57 0.038(5) 0.038(5) 0.018(4) 0.007(4) 0.002(4) -0.007(4)
C58 0.033(5) 0.056(6) 0.027(5) -0.002(5) 0.001(4) -0.001(4)
C59 0.040(6) 0.060(7) 0.027(5) -0.004(5) -0.002(4) -0.021(5)
C60 0.039(6) 0.059(7) 0.030(5) -0.010(5) -0.005(4) -0.011(5)
C61 0.043(6) 0.038(5) 0.021(4) 0.001(4) -0.003(4) -0.005(4)
C62 0.025(5) 0.042(5) 0.031(5) 0.007(4) 0.002(4) 0.001(4)
C63 0.019(4) 0.225(6) 0.053(4) -0.042(4) -0.021(3) -0.019(4)
C64 0.044(5) 0.202(13) 0.076(5) -0.046(6) 0.003(4) -0.029(6)
C65 0.081(12) 0.301(7) 0.139(7) 0.038(6) -0.026(7) -0.019(7)
C66 0.054(9) 0.283(6) 0.177(8) -0.126(6) -0.020(7) -0.029(6)
C67 0.054(7) 0.043(6) 0.043(6) -0.007(5) -0.002(5) 0.001(5)
C68 0.045(7) 0.053(7) 0.080(9) -0.013(6) 0.001(6) 0.010(5)
C69 0.115(12) 0.107(11) 0.070(9) 0.022(9) 0.043(9) 0.061(10)
C70 0.078(9) 0.043(7) 0.082(9) -0.016(6) -0.026(7) 0.003(6)
C71 0.038(6) 0.060(7) 0.032(5) 0.013(5) -0.009(4) -0.009(5)
C72 0.055(6) 0.036(5) 0.025(5) 0.006(4) -0.006(4) -0.010(5)
C73 0.026(5) 0.038(5) 0.023(4) -0.003(4) 0.004(4) 0.001(4)
C74 0.035(5) 0.026(5) 0.033(5) 0.000(4) 0.003(4) 0.002(4)
C75 0.043(6) 0.039(6) 0.040(6) -0.002(5) 0.012(5) -0.013(4)
C76 0.053(7) 0.050(6) 0.037(6) -0.004(5) 0.022(5) -0.006(5)
C77 0.045(6) 0.034(5) 0.024(5) -0.001(4) 0.001(4) -0.003(4)
C78 0.028(5) 0.026(4) 0.029(5) -0.003(4) -0.001(4) 0.000(4)
C79 0.031(5) 0.051(6) 0.016(4) -0.008(4) -0.003(4) -0.008(4)
C80 0.027(5) 0.035(5) 0.026(5) 0.000(4) 0.000(4) 0.002(4)
C81 0.035(6) 0.043(5) 0.026(5) -0.006(4) -0.003(4) -0.002(4)
C82 0.025(5) 0.047(6) 0.032(5) -0.009(4) 0.003(4) -0.005(4)
C83 0.029(5) 0.044(6) 0.028(5) -0.003(4) -0.003(4) -0.002(4)
C84 0.027(5) 0.046(5) 0.020(4) -0.006(4) -0.011(4) 0.000(4)
C85 0.038(6) 0.044(6) 0.033(5) -0.006(4) 0.002(4) -0.004(4)
C86 0.052(7) 0.054(7) 0.060(7) 0.019(6) -0.002(6) 0.004(5)
C87 0.096(10) 0.055(7) 0.057(8) -0.010(6) 0.015(7) 0.013(7)
C88 0.057(8) 0.045(7) 0.095(10) -0.011(6) 0.015(7) -0.019(6)
C89 0.029(5) 0.061(7) 0.047(6) -0.015(5) 0.004(5) -0.002(5)
C90 0.022(6) 0.086(9) 0.086(9) -0.020(7) -0.002(6) 0.001(5)
C91 0.033(6) 0.063(8) 0.080(9) -0.025(6) -0.004(6) 0.010(5)
C92 0.064(9) 0.125(12) 0.062(8) 0.009(8) 0.028(7) 0.029(8)
C93 0.038(6) 0.031(5) 0.027(5) 0.004(4) 0.009(4) -0.002(4)
C94 0.034(6) 0.040(5) 0.037(5) 0.006(4) 0.008(4) -0.002(4)
C95 0.036(6) 0.043(6) 0.032(5) 0.001(4) 0.003(4) -0.007(4)
C96 0.045(6) 0.033(5) 0.030(5) -0.007(4) -0.004(4) -0.012(4)
C97 0.046(6) 0.035(5) 0.019(4) 0.010(4) 0.002(4) 0.001(4)
C98 0.033(5) 0.033(5) 0.031(5) 0.003(4) 0.002(4) -0.008(4)
C99 0.039(6) 0.059(7) 0.048(6) -0.005(6) -0.001(5) -0.014(5)
C100 0.064(9) 0.117(13) 0.108(12) 0.046(11) -0.017(8) -0.013(9)
C101 0.039(7) 0.138(13) 0.073(9) 0.000(9) -0.001(7) -0.020(8)
C102 0.060(10) 0.154(16) 0.164(18) -0.095(14) -0.015(10) -0.028(10)
C103 0.060(7) 0.033(5) 0.036(6) -0.001(4) 0.009(5) -0.001(5)
C104 0.065(8) 0.051(7) 0.073(9) -0.025(6) -0.012(6) 0.000(6)
C105 0.045(7) 0.050(6) 0.072(8) -0.010(6) 0.013(6) 0.003(5)
C106 0.112(11) 0.087(10) 0.051(7) 0.009(7) 0.041(8) 0.037(8)
C107 0.038(6) 0.044(6) 0.023(5) 0.008(4) -0.009(4) -0.001(4)
C108 0.039(6) 0.055(6) 0.023(5) 0.003(4) 0.004(4) -0.007(5)
C109 0.160(19) 0.119(16) 0.116(16) 0.013(13) 0.091(15) 0.016(14)
C110 0.125(16) 0.117(16) 0.113(16) 0.044(14) 0.035(12) -0.028(14)
C111 0.059(10) 0.058(9) 0.18(2) -0.004(12) -0.024(11) -0.009(7)
C112 0.138(17) 0.097(15) 0.122(16) -0.017(13) -0.046(13) -0.018(13)
C113 0.102(14) 0.104(15) 0.121(16) 0.024(13) -0.056(12) -0.012(11)
C114 0.101(14) 0.098(13) 0.129(17) 0.005(14) 0.008(12) 0.031(11)
C115 0.095(13) 0.131(16) 0.082(13) -0.004(12) 0.013(10) 0.008(11)
C116 0.129(16) 0.079(11) 0.108(15) 0.018(11) 0.040(13) 0.021(10)
C117 0.138(16) 0.105(14) 0.070(11) 0.033(11) 0.022(11) 0.035(12)
C118 0.058(9) 0.105(12) 0.070(10) -0.009(9) 0.002(7) 0.014(8)
C119 0.070(9) 0.100(11) 0.063(9) 0.029(8) 0.004(7) -0.004(8)
C120 0.097(14) 0.19(2) 0.076(12) 0.045(14) 0.016(10) 0.006(14)

loop_
_atom_type_symbol
_atom_type_description
_atom_type_scat_dispersion_real
_atom_type_scat_dispersion_imag
_atom_type_scat_source
C C 0.0033 0.0016 'International Tables Vol C Tables 4.2.6.8 and 6.1.1.4'
H H 0.0000 0.0000 'International Tables Vol C Tables 4.2.6.8 and 6.1.1.4'
P P 0.1023 0.0942 'International Tables Vol C Tables 4.2.6.8 and 6.1.1.4'
Cl Cl 0.1484 0.1585 'International Tables Vol C Tables 4.2.6.8 and 6.1.1.4'
Au Au -2.0133 8.8022 'International Tables Vol C Tables 4.2.6.8 and 6.1.1.4'

loop_
_geom_angle_atom_site_label_1
_geom_angle_atom_site_label_2
_geom_angle_atom_site_label_3
_geom_angle
_geom_angle_site_symmetry_1
_geom_angle_site_symmetry_3
_geom_angle_publ_flag
P1 Au1 Cl1 177.94(9) . . ?
P2 Au2 Cl2 178.35(9) . . ?
P3 Au3 Cl3 178.72(10) . . ?
C35 P1 C36 99.1(4) . . ?
C35 P1 C1 107.2(4) . . ?
C36 P1 C1 108.5(4) . . ?
C35 P1 Au1 114.1(3) . . ?
C36 P1 Au1 111.8(3) . . ?
C1 P1 Au1 114.8(3) . . ?
C72 P2 C71 99.5(4) . . ?
C72 P2 C37 108.3(4) . . ?
C71 P2 C37 107.6(4) . . ?
C72 P2 Au2 112.3(3) . . ?
C71 P2 Au2 113.2(4) . . ?
C37 P2 Au2 114.7(3) . . ?
C108 P3 C107 99.0(4) . . ?
C108 P3 C73 109.4(4) . . ?
C107 P3 C73 107.3(4) . . ?
C108 P3 Au3 111.8(3) . . ?
C107 P3 Au3 114.2(3) . . ?
C73 P3 Au3 114.1(3) . . ?
C2 C1 C6 119.3(8) . . ?
C2 C1 P1 120.5(6) . . ?
C6 C1 P1 120.1(6) . . ?
C3 C2 C1 119.6(8) . . ?
C3 C2 C7 116.5(7) . . ?
C1 C2 C7 123.9(7) . . ?
C4 C3 C2 120.6(8) . . ?
C3 C4 C5 121.0(9) . . ?
C4 C5 C6 119.9(9) . . ?
C5 C6 C1 118.9(8) . . ?
C5 C6 C21 118.0(8) . . ?
C1 C6 C21 123.2(8) . . ?
C8 C7 C12 120.2(8) . . ?
C8 C7 C2 121.4(8) . . ?
C12 C7 C2 118.4(8) . . ?
C7 C8 C9 122.8(9) . . ?
C8 C9 C10 115.9(8) . . ?
C8 C9 C13 122.4(8) . . ?
C10 C9 C13 121.7(8) . . ?
C11 C10 C9 123.6(8) . . ?
C10 C11 C12 117.2(8) . . ?
C10 C11 C17 121.1(8) . . ?
C12 C11 C17 121.6(8) . . ?
C11 C12 C7 120.2(8) . . ?
C9 C13 C14 110.0(8) . . ?
C9 C13 C16 114.0(9) . . ?
C14 C13 C16 105.8(9) . . ?
C9 C13 C15 108.9(8) . . ?
C14 C13 C15 109.4(10) . . ?
C16 C13 C15 108.5(10) . . ?
C20 C17 C18 108.0(9) . . ?
C20 C17 C11 112.4(8) . . ?
C18 C17 C11 113.0(8) . . ?
C20 C17 C19 107.5(9) . . ?
C18 C17 C19 108.4(9) . . ?
C11 C17 C19 107.3(8) . . ?
C26 C21 C22 119.3(8) . . ?
C26 C21 C6 119.9(8) . . ?
C22 C21 C6 120.8(8) . . ?
C23 C22 C21 122.3(9) . . ?
C22 C23 C24 116.8(8) . . ?
C22 C23 C27 122.0(9) . . ?
C24 C23 C27 121.2(9) . . ?
C23 C24 C25 122.6(8) . . ?
C26 C25 C24 117.4(8) . . ?
C26 C25 C31 123.1(8) . . ?
C24 C25 C31 119.3(8) . . ?
C25 C26 C21 121.4(8) . . ?
C30 C27 C29 111.6(13) . . ?
C30 C27 C23 114.1(10) . . ?
C29 C27 C23 107.3(9) . . ?
C30 C27 C28 110.7(13) . . ?
C29 C27 C28 104.5(11) . . ?
C23 C27 C28 108.1(9) . . ?
C34 C31 C32 107.2(8) . . ?
C34 C31 C33 111.7(10) . . ?
C32 C31 C33 106.9(9) . . ?
C34 C31 C25 110.8(8) . . ?
C32 C31 C25 111.7(8) . . ?
C33 C31 C25 108.4(8) . . ?
C42 C37 C38 119.4(8) . . ?
C42 C37 P2 120.2(6) . . ?
C38 C37 P2 120.2(7) . . ?
C39 C38 C37 118.0(8) . . ?
C39 C38 C43 118.9(8) . . ?
C37 C38 C43 122.9(8) . . ?
C40 C39 C38 122.5(9) . . ?
C39 C40 C41 120.3(9) . . ?
C42 C41 C40 118.7(9) . . ?
C41 C42 C37 120.6(8) . . ?
C41 C42 C57 115.4(8) . . ?
C37 C42 C57 124.0(8) . . ?
C48 C43 C44 120.1(8) . . ?
C48 C43 C38 120.5(8) . . ?
C44 C43 C38 119.3(8) . . ?
C43 C44 C45 121.8(9) . . ?
C44 C45 C46 117.3(9) . . ?
C44 C45 C49 121.2(9) . . ?
C46 C45 C49 121.4(9) . . ?
C45 C46 C47 122.0(8) . . ?
C48 C47 C46 117.9(8) . . ?
C48 C47 C53 122.6(8) . . ?
C46 C47 C53 119.5(8) . . ?
C43 C48 C47 120.9(9) . . ?
C50 C49 C51 108.8(11) . . ?
C50 C49 C45 110.2(9) . . ?
C51 C49 C45 110.3(8) . . ?
C50 C49 C52 109.4(10) . . ?
C51 C49 C52 106.8(10) . . ?
C45 C49 C52 111.3(9) . . ?
C55 C53 C54 108.1(10) . . ?
C55 C53 C47 112.1(8) . . ?
C54 C53 C47 110.9(8) . . ?
C55 C53 C56 107.8(9) . . ?
C54 C53 C56 110.3(10) . . ?
C47 C53 C56 107.5(8) . . ?
C62 C57 C58 119.2(8) . . ?
C62 C57 C42 121.6(8) . . ?
C58 C57 C42 119.1(8) . . ?
C59 C58 C57 120.6(9) . . ?
C60 C59 C58 118.4(9) . . ?
C60 C59 C63 121.1(10) . . ?
C58 C59 C63 120.5(11) . . ?
C59 C60 C61 122.8(9) . . ?
C62 C61 C60 117.0(9) . . ?
C62 C61 C67 122.7(8) . . ?
C60 C61 C67 120.2(8) . . ?
C57 C62 C61 121.9(8) . . ?
C66 C63 C64 112.7(14) . . ?
C66 C63 C65 99.8(16) . . ?
C64 C63 C65 105.3(17) . . ?
C66 C63 C59 116.4(14) . . ?
C64 C63 C59 114.0(10) . . ?
C65 C63 C59 106.6(13) . . ?
C69 C67 C61 109.1(9) . . ?
C69 C67 C68 109.1(10) . . ?
C61 C67 C68 111.7(8) . . ?
C69 C67 C70 110.5(11) . . ?
C61 C67 C70 109.6(9) . . ?
C68 C67 C70 106.8(9) . . ?
C74 C73 C78 118.3(8) . . ?
C74 C73 P3 120.5(6) . . ?
C78 C73 P3 121.2(6) . . ?
C75 C74 C73 119.5(8) . . ?
C75 C74 C93 117.8(8) . . ?
C73 C74 C93 122.7(8) . . ?
C76 C75 C74 121.5(8) . . ?
C75 C76 C77 119.9(9) . . ?
C76 C77 C78 120.6(8) . . ?
C77 C78 C73 119.6(8) . . ?
C77 C78 C79 117.8(7) . . ?
C73 C78 C79 122.6(7) . . ?
C80 C79 C84 120.8(8) . . ?
C80 C79 C78 120.7(8) . . ?
C84 C79 C78 118.4(8) . . ?
C79 C80 C81 120.7(8) . . ?
C82 C81 C80 117.9(9) . . ?
C82 C81 C85 123.7(8) . . ?
C80 C81 C85 118.4(8) . . ?
C83 C82 C81 123.3(9) . . ?
C82 C83 C84 117.6(8) . . ?
C82 C83 C89 121.0(8) . . ?
C84 C83 C89 121.3(8) . . ?
C79 C84 C83 119.7(9) . . ?
C87 C85 C88 110.4(9) . . ?
C87 C85 C86 108.5(9) . . ?
C88 C85 C86 106.6(9) . . ?
C87 C85 C81 109.8(8) . . ?
C88 C85 C81 111.9(8) . . ?
C86 C85 C81 109.5(8) . . ?
C91 C89 C92 109.4(10) . . ?
C91 C89 C83 112.6(8) . . ?
C92 C89 C83 109.0(9) . . ?
C91 C89 C90 107.5(9) . . ?
C92 C89 C90 109.7(10) . . ?
C83 C89 C90 108.5(8) . . ?
C94 C93 C98 118.7(8) . . ?
C94 C93 C74 121.4(8) . . ?
C98 C93 C74 120.0(8) . . ?
C93 C94 C95 122.7(9) . . ?
C96 C95 C94 116.3(9) . . ?
C96 C95 C99 123.3(9) . . ?
C94 C95 C99 120.4(9) . . ?
C95 C96 C97 124.7(9) . . ?
C98 C97 C96 116.1(8) . . ?
C98 C97 C103 123.0(9) . . ?
C96 C97 C103 120.9(8) . . ?
C97 C98 C93 121.3(9) . . ?
C101 C99 C100 108.0(12) . . ?
C101 C99 C102 110.2(12) . . ?
C100 C99 C102 107.1(12) . . ?
C101 C99 C95 110.2(9) . . ?
C100 C99 C95 108.6(9) . . ?
C102 C99 C95 112.5(10) . . ?
C106 C103 C97 108.6(8) . . ?
C106 C103 C105 108.4(10) . . ?
C97 C103 C105 111.3(8) . . ?
C106 C103 C104 110.4(10) . . ?
C97 C103 C104 110.4(9) . . ?
C105 C103 C104 107.6(9) . . ?
C110 C109 C114 119(2) . . ?
C111 C110 C109 122.3(19) . . ?
C110 C111 C112 120.7(17) . . ?
C113 C112 C111 118(2) . . ?
C112 C113 C114 122.3(18) . . ?
C109 C114 C113 117.9(18) . . ?
C116 C115 C120 117.2(18) . . ?
C115 C116 C117 121.7(18) . . ?
C118 C117 C116 120.1(16) . . ?
C117 C118 C119 121.7(16) . . ?
C118 C119 C120 118.1(15) . . ?
C115 C120 C119 120.8(16) . . ?

loop_
_geom_bond_atom_site_label_1
_geom_bond_atom_site_label_2
_geom_bond_distance
_geom_bond_site_symmetry_2
_geom_bond_publ_flag
Au1 P1 2.240(2) . ?
Au1 Cl1 2.292(3) . ?
Au2 P2 2.232(2) . ?
Au2 Cl2 2.286(3) . ?
Au3 P3 2.238(2) . ?
Au3 Cl3 2.287(3) . ?
P1 C35 1.815(9) . ?
P1 C36 1.827(9) . ?
P1 C1 1.851(8) . ?
P2 C72 1.825(9) . ?
P2 C71 1.836(9) . ?
P2 C37 1.845(8) . ?
P3 C108 1.818(9) . ?
P3 C107 1.826(9) . ?
P3 C73 1.844(8) . ?
C1 C2 1.407(11) . ?
C1 C6 1.416(12) . ?
C2 C3 1.397(12) . ?
C2 C7 1.504(12) . ?
C3 C4 1.367(13) . ?
C4 C5 1.386(13) . ?
C5 C6 1.413(12) . ?
C6 C21 1.499(12) . ?
C7 C8 1.360(12) . ?
C7 C12 1.413(12) . ?
C8 C9 1.394(12) . ?
C9 C10 1.427(13) . ?
C9 C13 1.507(13) . ?
C10 C11 1.392(13) . ?
C11 C12 1.410(12) . ?
C11 C17 1.530(12) . ?
C13 C14 1.521(15) . ?
C13 C16 1.548(16) . ?
C13 C15 1.566(15) . ?
C17 C20 1.507(14) . ?
C17 C18 1.511(14) . ?
C17 C19 1.560(14) . ?
C21 C26 1.379(12) . ?
C21 C22 1.383(12) . ?
C22 C23 1.376(12) . ?
C23 C24 1.389(13) . ?
C23 C27 1.538(13) . ?
C24 C25 1.411(12) . ?
C25 C26 1.372(12) . ?
C25 C31 1.545(13) . ?
C27 C30 1.462(17) . ?
C27 C29 1.514(17) . ?
C27 C28 1.585(18) . ?
C31 C34 1.527(14) . ?
C31 C32 1.533(14) . ?
C31 C33 1.540(14) . ?
C37 C42 1.406(12) . ?
C37 C38 1.429(12) . ?
C38 C39 1.398(13) . ?
C38 C43 1.482(12) . ?
C39 C40 1.348(13) . ?
C40 C41 1.426(13) . ?
C41 C42 1.394(12) . ?
C42 C57 1.501(12) . ?
C43 C48 1.376(12) . ?
C43 C44 1.389(12) . ?
C44 C45 1.389(13) . ?
C45 C46 1.403(13) . ?
C45 C49 1.546(13) . ?
C46 C47 1.415(12) . ?
C47 C48 1.397(12) . ?
C47 C53 1.542(13) . ?
C49 C50 1.513(16) . ?
C49 C51 1.532(15) . ?
C49 C52 1.551(16) . ?
C53 C55 1.518(14) . ?
C53 C54 1.522(15) . ?
C53 C56 1.556(15) . ?
C57 C62 1.384(12) . ?
C57 C58 1.401(12) . ?
C58 C59 1.384(13) . ?
C59 C60 1.380(14) . ?
C59 C63 1.520(14) . ?
C60 C61 1.404(13) . ?
C61 C62 1.384(12) . ?
C61 C67 1.533(14) . ?
C63 C66 1.41(2) . ?
C63 C64 1.486(17) . ?
C63 C65 1.50(3) . ?
C67 C69 1.513(16) . ?
C67 C68 1.535(15) . ?
C67 C70 1.559(15) . ?
C73 C74 1.415(12) . ?
C73 C78 1.419(12) . ?
C74 C75 1.398(12) . ?
C74 C93 1.490(12) . ?
C75 C76 1.374(13) . ?
C76 C77 1.377(13) . ?
C77 C78 1.407(12) . ?
C78 C79 1.496(12) . ?
C79 C80 1.374(12) . ?
C79 C84 1.403(12) . ?
C80 C81 1.395(12) . ?
C81 C82 1.389(12) . ?
C81 C85 1.553(13) . ?
C82 C83 1.388(13) . ?
C83 C84 1.409(13) . ?
C83 C89 1.543(13) . ?
C85 C87 1.514(14) . ?
C85 C88 1.533(14) . ?
C85 C86 1.546(14) . ?
C89 C91 1.505(15) . ?
C89 C92 1.506(15) . ?
C89 C90 1.550(14) . ?
C93 C94 1.373(12) . ?
C93 C98 1.399(12) . ?
C94 C95 1.378(13) . ?
C95 C96 1.373(13) . ?
C95 C99 1.537(14) . ?
C96 C97 1.395(13) . ?
C97 C98 1.388(12) . ?
C97 C103 1.532(13) . ?
C99 C101 1.460(16) . ?
C99 C100 1.509(17) . ?
C99 C102 1.511(17) . ?
C103 C106 1.527(14) . ?
C103 C105 1.535(15) . ?
C103 C104 1.551(14) . ?
C109 C110 1.35(2) . ?
C109 C114 1.39(2) . ?
C110 C111 1.35(2) . ?
C111 C112 1.37(2) . ?
C112 C113 1.36(2) . ?
C113 C114 1.40(2) . ?
C115 C116 1.36(2) . ?
C115 C120 1.40(2) . ?
C116 C117 1.36(2) . ?
C117 C118 1.34(2) . ?
C118 C119 1.348(18) . ?
C119 C120 1.40(2) . ?

loop_
_platon_squeeze_void_nr
_platon_squeeze_void_average_x
_platon_squeeze_void_average_y
_platon_squeeze_void_average_z
_platon_squeeze_void_volume
_platon_squeeze_void_count_electrons
_platon_squeeze_void_content
1 0.211 0.841 0.120 194 49 ' '
2 0.711 0.341 0.120 194 49 ' '
3 0.471 0.181 0.125 10 1 ' '
4 0.971 0.681 0.125 10 1 ' '
5 0.000 0.103 0.250 181 65 ' '
6 0.500 0.603 0.250 181 65 ' '
7 0.066 0.530 0.219 14 1 ' '
8 0.566 0.030 0.219 14 1 ' '
9 0.289 0.341 0.380 194 49 ' '
10 0.434 0.030 0.281 14 1 ' '
11 0.789 0.841 0.380 194 49 ' '
12 0.934 0.530 0.281 14 1 ' '
13 0.029 0.681 0.375 10 1 ' '
14 0.529 0.181 0.375 10 1 ' '
15 0.211 0.159 0.620 193 49 ' '
16 0.711 0.659 0.620 193 49 ' '
17 0.471 0.819 0.625 10 1 ' '
18 0.971 0.319 0.625 10 1 ' '
19 0.000 0.897 0.750 180 64 ' '
20 0.500 0.397 0.750 180 64 ' '
21 0.066 0.470 0.719 14 1 ' '
22 0.566 0.970 0.719 14 1 ' '
23 0.289 0.659 0.880 193 49 ' '
24 0.434 0.970 0.781 14 1 ' '
25 0.789 0.159 0.880 193 49 ' '
26 0.934 0.470 0.781 14 1 ' '
27 0.029 0.319 0.875 10 1 ' '
28 0.529 0.819 0.875 10 1 ' '
